data_4321190
loop_
_publ_author_name
'Alfredo Burini'
'Rita Bravi'
'John P. Fackler,'
'Rossana Galassi'
'Tiffany A. Grant'
'Mohammad A. Omary'
'Bianca R. Pietroni'
'Richard J. Staples'

_publ_section_title
;
 Luminescent Chains Formed from Neutral, Triangular Gold Complexes
 Sandwiching TlI and AgI. Structures of
 {Ag([Au(\m-C2,N3-bzim)]3)2}BF4.CH2Cl2,
 {Tl([Au(\m-C2,N3-bzim)]3)2}PF6.0.5THF (bzim = 1-Benzylimidazolate), and
 {Tl([Au(\m-C(OEt)NC6H4CH3)]3)2}PF6.THF, with MAu6 (M = Ag+, Tl+) Cluster
 Cores
;
_journal_name_full 'Inorganic Chemistry'
_journal_page_first 3158
_journal_page_last 3165
_journal_paper_doi 10.1021/ic991492n
_journal_volume 39
_journal_year 2000
_chemical_formula_sum 'C62 H58 Au6 F6 N12 O0.5 P Tl'
_chemical_formula_weight 2510.34
_chemical_name_systematic
; 
 ? 
;
_space_group_IT_number 2
_symmetry_cell_setting triclinic
_symmetry_space_group_name_Hall '-P 1'
_symmetry_space_group_name_H-M 'P -1'
_atom_sites_solution_hydrogens geom
_atom_sites_solution_primary direct
_atom_sites_solution_secondary difmap
_audit_creation_method SHELXL-97
_cell_angle_alpha 106.018(1)
_cell_angle_beta 101.585(2)
_cell_angle_gamma 102.068(2)
_cell_formula_units_Z 2
_cell_length_a 15.2093(1)
_cell_length_b 15.3931(4)
_cell_length_c 16.1599(4)
_cell_measurement_temperature 213(2)
_cell_volume 3418.93(14)
_computing_cell_refinement 'Bruker SMART'
_computing_data_collection 'Bruker SMART'
_computing_data_reduction 'Bruker SHELXTL'
_computing_molecular_graphics 'Bruker SHELXTL'
_computing_publication_material 'Bruker SHELXTL'
_computing_structure_refinement 'SHELXL-97 (Sheldrick, 1997)'
_computing_structure_solution 'SHELXS-97 (Sheldrick, 1990)'
_diffrn_ambient_temperature 213(2)
_diffrn_measured_fraction_theta_full 0.987
_diffrn_measured_fraction_theta_max 0.987
_diffrn_measurement_device_type 'CCD area detector'
_diffrn_measurement_method 'phi and omega scans'
_diffrn_radiation_monochromator graphite
_diffrn_radiation_source 'fine-focus sealed tube'
_diffrn_radiation_type MoK\a
_diffrn_radiation_wavelength 0.71073
_diffrn_reflns_av_R_equivalents 0.0466
_diffrn_reflns_av_sigmaI/netI 0.0751
_diffrn_reflns_limit_h_max 10
_diffrn_reflns_limit_h_min -18
_diffrn_reflns_limit_k_max 18
_diffrn_reflns_limit_k_min -18
_diffrn_reflns_limit_l_max 19
_diffrn_reflns_limit_l_min -16
_diffrn_reflns_number 18240
_diffrn_reflns_theta_full 25.00
_diffrn_reflns_theta_max 25.00
_diffrn_reflns_theta_min 1.36
_exptl_absorpt_coefficient_mu 15.257
_exptl_absorpt_correction_type none
_exptl_crystal_colour green
_exptl_crystal_density_diffrn 2.438
_exptl_crystal_density_method 'not measured'
_exptl_crystal_description chunk
_exptl_crystal_F_000 2284
_exptl_crystal_size_max 0.10
_exptl_crystal_size_mid 0.10
_exptl_crystal_size_min 0.15
_refine_diff_density_max 1.712
_refine_diff_density_min -2.642
_refine_diff_density_rms 0.355
_refine_ls_extinction_method none
_refine_ls_goodness_of_fit_ref 1.127
_refine_ls_hydrogen_treatment mixed
_refine_ls_matrix_type full
_refine_ls_number_parameters 795
_refine_ls_number_reflns 11882
_refine_ls_number_restraints 1
_refine_ls_restrained_S_all 1.128
_refine_ls_R_factor_all 0.0654
_refine_ls_R_factor_gt 0.0444
_refine_ls_shift/su_max 0.013
_refine_ls_shift/su_mean 0.001
_refine_ls_structure_factor_coef Fsqd
_refine_ls_weighting_details 'calc w=1/[\s^2^(Fo^2^)+(0.0360P)^2^+0.0000P] where P=(Fo^2^+2Fc^2^)/3'
_refine_ls_weighting_scheme calc
_refine_ls_wR_factor_gt 0.0976
_refine_ls_wR_factor_ref 0.1010
_reflns_number_gt 8566
_reflns_number_total 11882
_reflns_threshold_expression >2sigma(I)
_cod_data_source_file ic991492n_2.cif
_cod_data_source_block COMPOUND_5
_cod_original_cell_volume 3418.9(1)
_cod_original_formula_sum 'C62 H58 Au6 F6 N12 O0.50 P Tl'
_cod_database_code 4321190

loop_
_symmetry_equiv_pos_as_xyz
'x, y, z'
'-x, -y, -z'

loop_
_atom_site_label
_atom_site_type_symbol
_atom_site_fract_x
_atom_site_fract_y
_atom_site_fract_z
_atom_site_U_iso_or_equiv
_atom_site_adp_type
_atom_site_occupancy
_atom_site_symmetry_multiplicity
_atom_site_calc_flag
_atom_site_refinement_flags
_atom_site_disorder_assembly
_atom_site_disorder_group
Tl1 Tl 0.75825(3) 0.97354(4) 0.55220(3) 0.03495(13) Uani 1 1 d . . .
Au1 Au 0.64036(3) 1.10462(3) 0.53785(3) 0.02955(13) Uani 1 1 d . . .
Au2 Au 0.55439(3) 0.85706(3) 0.48807(3) 0.03075(13) Uani 1 1 d . . .
Au3 Au 0.67137(4) 1.00228(4) 0.70828(3) 0.03562(14) Uani 1 1 d . . .
Au4 Au 0.94377(3) 1.09677(3) 0.55848(3) 0.03044(13) Uani 1 1 d . . .
Au5 Au 0.84627(3) 0.85935(3) 0.42598(3) 0.02991(13) Uani 1 1 d . . .
Au6 Au 0.90568(3) 0.91884(4) 0.66051(3) 0.03298(13) Uani 1 1 d . . .
N1 N 0.5818(8) 1.0110(7) 0.4095(7) 0.039(3) Uani 1 1 d . . .
N2 N 0.5207(7) 0.8725(7) 0.3024(6) 0.035(3) Uani 1 1 d . . .
N3 N 0.5726(7) 0.8055(7) 0.5924(7) 0.036(3) Uani 1 1 d . . .
N4 N 0.6268(8) 0.8092(9) 0.7294(7) 0.048(3) Uani 1 1 d . . .
N5 N 0.7209(7) 1.1433(7) 0.7321(6) 0.034(3) Uani 1 1 d . . .
N6 N 0.7419(7) 1.2770(7) 0.7039(6) 0.035(3) Uani 1 1 d . . .
N7 N 0.9820(7) 1.1219(7) 0.6952(7) 0.042(3) Uani 1 1 d . . .
N8 N 0.9948(8) 1.0961(8) 0.8219(6) 0.042(3) Uani 1 1 d . . .
N9 N 0.8490(7) 0.7823(7) 0.5759(7) 0.036(3) Uani 1 1 d . . .
N10 N 0.7952(7) 0.6665(7) 0.4481(6) 0.033(3) Uani 1 1 d . . .
N11 N 0.8555(7) 0.9654(7) 0.3732(6) 0.035(3) Uani 1 1 d . . .
N12 N 0.8878(6) 1.1105(6) 0.3709(7) 0.029(2) Uani 1 1 d . . .
C1 C 0.5505(8) 0.9175(9) 0.3932(8) 0.031(3) Uani 1 1 d . . .
C2 C 0.5739(9) 1.0251(10) 0.3275(9) 0.041(3) Uani 1 1 d . . .
H2A H 0.5929 1.0838 0.3196 0.050 Uiso 1 1 calc R . .
C3 C 0.5351(10) 0.9423(10) 0.2611(9) 0.046(4) Uani 1 1 d . . .
H3A H 0.5203 0.9325 0.1993 0.055 Uiso 1 1 calc R . .
C4 C 0.6231(9) 0.8651(9) 0.6773(8) 0.037(3) Uani 1 1 d . . .
C5 C 0.5499(9) 0.7137(10) 0.5948(10) 0.045(4) Uani 1 1 d . . .
H5A H 0.5178 0.6593 0.5452 0.054 Uiso 1 1 calc R . .
C6 C 0.5817(11) 0.7155(10) 0.6807(10) 0.051(4) Uani 1 1 d . . .
H6A H 0.5745 0.6643 0.7021 0.062 Uiso 1 1 calc R . .
C7 C 0.7067(8) 1.1831(9) 0.6678(8) 0.033(3) Uani 1 1 d . . .
C8 C 0.7705(10) 1.2139(10) 0.8098(9) 0.052(4) Uani 1 1 d . . .
H8A H 0.7922 1.2058 0.8651 0.062 Uiso 1 1 calc R . .
C9 C 0.7839(11) 1.2984(11) 0.7953(9) 0.061(5) Uani 1 1 d . . .
H9A H 0.8149 1.3584 0.8377 0.073 Uiso 1 1 calc R . .
C10 C 0.9630(9) 1.0561(10) 0.7315(8) 0.036(3) Uani 1 1 d . . .
C11 C 1.0281(10) 1.2066(10) 0.7629(9) 0.050(4) Uani 1 1 d . . .
H11A H 1.0511 1.2647 0.7552 0.060 Uiso 1 1 calc R . .
C12 C 1.0343(10) 1.1913(10) 0.8411(10) 0.055(4) Uani 1 1 d . . .
H12A H 1.0606 1.2368 0.8983 0.066 Uiso 1 1 calc R . .
C13 C 0.8331(8) 0.7618(8) 0.4850(8) 0.030(3) Uani 1 1 d . . .
C14 C 0.8279(9) 0.6987(10) 0.5916(9) 0.046(4) Uani 1 1 d . . .
H14A H 0.8357 0.6927 0.6488 0.055 Uiso 1 1 calc R . .
C15 C 0.7938(9) 0.6253(10) 0.5132(9) 0.044(4) Uani 1 1 d . . .
H15A H 0.7739 0.5608 0.5054 0.053 Uiso 1 1 calc R . .
C16 C 0.8905(8) 1.0572(9) 0.4248(8) 0.032(3) Uani 1 1 d . . .
C17 C 0.8261(10) 0.9630(9) 0.2824(8) 0.040(3) Uani 1 1 d . . .
H17A H 0.7977 0.9086 0.2319 0.048 Uiso 1 1 calc R . .
C18 C 0.8463(9) 1.0519(10) 0.2821(9) 0.042(4) Uani 1 1 d . . .
H18A H 0.8347 1.0713 0.2316 0.050 Uiso 1 1 calc R . .
C20 C 0.4781(10) 0.7727(10) 0.2564(9) 0.050(4) Uani 1 1 d . . .
H20A H 0.4133 0.7628 0.2235 0.060 Uiso 1 1 calc R . .
H20B H 0.4767 0.7407 0.3010 0.060 Uiso 1 1 calc R . .
C21 C 0.5276(11) 0.7289(9) 0.1926(9) 0.046(4) Uani 1 1 d . . .
C22 C 0.6251(11) 0.7513(11) 0.2131(9) 0.051(4) Uani 1 1 d . . .
H22A H 0.6618 0.7950 0.2689 0.061 Uiso 1 1 calc R . .
C23 C 0.6672(12) 0.7099(12) 0.1520(12) 0.064(5) Uani 1 1 d . . .
H23A H 0.7328 0.7257 0.1658 0.077 Uiso 1 1 calc R . .
C24 C 0.6119(15) 0.6427(12) 0.0670(12) 0.074(5) Uani 1 1 d . . .
H24A H 0.6410 0.6172 0.0237 0.088 Uiso 1 1 calc R . .
C25 C 0.5174(15) 0.6159(12) 0.0494(12) 0.077(5) Uani 1 1 d . . .
H25A H 0.4807 0.5669 -0.0032 0.093 Uiso 1 1 calc R . .
C26 C 0.4751(12) 0.6625(11) 0.1111(10) 0.059(4) Uani 1 1 d . . .
H26A H 0.4096 0.6481 0.0965 0.071 Uiso 1 1 calc R . .
C30 C 0.6649(11) 0.8453(10) 0.8277(10) 0.059(5) Uani 1 1 d . . .
H30A H 0.7069 0.9090 0.8461 0.070 Uiso 1 1 calc R . .
H30B H 0.7014 0.8051 0.8463 0.070 Uiso 1 1 calc R . .
C31 C 0.5873(12) 0.8473(11) 0.8739(9) 0.054(4) Uani 1 1 d . . .
C32 C 0.5921(16) 0.8146(14) 0.9454(12) 0.087(6) Uani 1 1 d . . .
H32A H 0.6404 0.7889 0.9637 0.105 Uiso 1 1 calc R . .
C33 C 0.525(2) 0.8208(16) 0.9884(15) 0.128(11) Uani 1 1 d . . .
H33A H 0.5266 0.7981 1.0370 0.154 Uiso 1 1 calc R . .
C34 C 0.4528(19) 0.8593(18) 0.9637(17) 0.122(9) Uani 1 1 d . . .
H34A H 0.4055 0.8621 0.9932 0.147 Uiso 1 1 calc R . .
C35 C 0.4549(19) 0.892(2) 0.8958(16) 0.126(10) Uani 1 1 d . . .
H35A H 0.4093 0.9215 0.8791 0.151 Uiso 1 1 calc R . .
C36 C 0.5181(15) 0.885(2) 0.8507(15) 0.124(10) Uani 1 1 d . . .
H36A H 0.5144 0.9065 0.8015 0.148 Uiso 1 1 calc R . .
C40 C 0.7437(10) 1.3451(9) 0.6572(9) 0.043(3) Uani 1 1 d . . .
H40A H 0.7236 1.3974 0.6905 0.052 Uiso 1 1 calc R . .
H40B H 0.6984 1.3152 0.5980 0.052 Uiso 1 1 calc R . .
C41 C 0.8388(9) 1.3844(9) 0.6453(8) 0.037(3) Uani 1 1 d . . .
C42 C 0.8600(10) 1.4687(10) 0.6314(10) 0.051(4) Uani 1 1 d . . .
H42A H 0.8176 1.5052 0.6353 0.061 Uiso 1 1 calc R . .
C43 C 0.9433(11) 1.5027(12) 0.6116(12) 0.072(5) Uani 1 1 d . . .
H43A H 0.9557 1.5607 0.6013 0.087 Uiso 1 1 calc R . .
C44 C 1.0067(11) 1.4513(11) 0.6071(11) 0.061(4) Uani 1 1 d . . .
H44A H 1.0617 1.4725 0.5917 0.073 Uiso 1 1 calc R . .
C45 C 0.9886(10) 1.3667(10) 0.6259(10) 0.051(4) Uani 1 1 d . . .
H45A H 1.0342 1.3338 0.6278 0.062 Uiso 1 1 calc R . .
C46 C 0.9035(9) 1.3305(9) 0.6418(9) 0.048(4) Uani 1 1 d . . .
H46A H 0.8898 1.2715 0.6499 0.058 Uiso 1 1 calc R . .
C50 C 0.9783(11) 1.0474(11) 0.8868(9) 0.053(4) Uani 1 1 d . . .
H50A H 0.9143 1.0058 0.8654 0.064 Uiso 1 1 calc R . .
H50B H 0.9847 1.0941 0.9445 0.064 Uiso 1 1 calc R . .
C51 C 1.0462(11) 0.9902(12) 0.8996(9) 0.054(4) Uani 1 1 d . . .
C52 C 1.1396(12) 1.0279(12) 0.9407(10) 0.067(5) Uani 1 1 d . . .
H52A H 1.1640 1.0938 0.9623 0.081 Uiso 1 1 calc R . .
C53 C 1.2006(13) 0.9735(14) 0.9521(10) 0.072(5) Uani 1 1 d . . .
H53A H 1.2649 1.0016 0.9795 0.087 Uiso 1 1 calc R . .
C54 C 1.1621(15) 0.8733(14) 0.9208(11) 0.074(6) Uani 1 1 d . . .
H54A H 1.2013 0.8342 0.9261 0.089 Uiso 1 1 calc R . .
C55 C 1.0683(15) 0.8352(13) 0.8831(12) 0.076(5) Uani 1 1 d . . .
H55A H 1.0429 0.7696 0.8657 0.091 Uiso 1 1 calc R . .
C56 C 1.0091(12) 0.8909(12) 0.8699(9) 0.056(4) Uani 1 1 d . . .
H56A H 0.9449 0.8629 0.8415 0.067 Uiso 1 1 calc R . .
C60 C 0.7578(9) 0.6175(10) 0.3510(9) 0.045(4) Uani 1 1 d . . .
H60A H 0.7849 0.5652 0.3331 0.055 Uiso 1 1 calc R . .
H60B H 0.7755 0.6612 0.3191 0.055 Uiso 1 1 calc R . .
C61 C 0.6511(9) 0.5797(8) 0.3251(9) 0.036(3) Uani 1 1 d . . .
C62 C 0.6053(11) 0.5070(10) 0.2426(9) 0.051(4) Uani 1 1 d . . .
H62A H 0.6408 0.4807 0.2065 0.061 Uiso 1 1 calc R . .
C63 C 0.5092(11) 0.4743(11) 0.2148(10) 0.058(5) Uani 1 1 d . . .
H63A H 0.4789 0.4240 0.1611 0.069 Uiso 1 1 calc R . .
C64 C 0.4583(11) 0.5162(11) 0.2662(10) 0.057(4) Uani 1 1 d . . .
H64A H 0.3926 0.4964 0.2457 0.069 Uiso 1 1 calc R . .
C65 C 0.5007(10) 0.5857(11) 0.3464(11) 0.059(4) Uani 1 1 d . . .
H65A H 0.4654 0.6119 0.3828 0.071 Uiso 1 1 calc R . .
C66 C 0.6007(10) 0.6178(10) 0.3736(10) 0.052(4) Uani 1 1 d . . .
H66A H 0.6311 0.6674 0.4277 0.062 Uiso 1 1 calc R . .
C70 C 0.9177(9) 1.2133(9) 0.3966(9) 0.043(3) Uani 1 1 d . . .
H70A H 0.9627 1.2315 0.3645 0.052 Uiso 1 1 calc R . .
H70B H 0.9493 1.2401 0.4609 0.052 Uiso 1 1 calc R . .
C71 C 0.8371(9) 1.2535(9) 0.3764(9) 0.039(3) Uani 1 1 d . . .
C72 C 0.7661(10) 1.2455(10) 0.4158(9) 0.047(4) Uani 1 1 d . . .
H72A H 0.7685 1.2147 0.4587 0.056 Uiso 1 1 calc R . .
C73 C 0.6904(11) 1.2803(11) 0.3960(12) 0.064(5) Uani 1 1 d . . .
H73A H 0.6417 1.2704 0.4231 0.077 Uiso 1 1 calc R . .
C74 C 0.6869(12) 1.3285(12) 0.3375(12) 0.067(5) Uani 1 1 d . . .
H74A H 0.6378 1.3555 0.3263 0.080 Uiso 1 1 calc R . .
C75 C 0.7567(14) 1.3375(12) 0.2944(14) 0.085(6) Uani 1 1 d . . .
H75A H 0.7523 1.3671 0.2507 0.101 Uiso 1 1 calc R . .
C76 C 0.8346(11) 1.3027(10) 0.3153(11) 0.059(4) Uani 1 1 d . . .
H76A H 0.8837 1.3124 0.2886 0.071 Uiso 1 1 calc R . .
P1 P 0.8173(4) 0.6407(3) -0.1230(4) 0.0732(15) Uani 1 1 d . . .
F1 F 0.869(2) 0.6401(11) -0.0372(12) 0.323(19) Uani 1 1 d . . .
F2 F 0.7289(12) 0.6424(11) -0.0977(14) 0.201(9) Uani 1 1 d . . .
F3 F 0.8488(8) 0.7528(7) -0.0814(9) 0.127(5) Uani 1 1 d . . .
F4 F 0.7882(10) 0.5325(8) -0.1609(9) 0.134(5) Uani 1 1 d . . .
F5 F 0.9009(11) 0.6438(13) -0.1668(18) 0.254(13) Uani 1 1 d . . .
F6 F 0.7706(14) 0.6422(13) -0.2094(10) 0.186(8) Uani 1 1 d . . .
O1S O 1.200(3) 1.631(3) 0.954(2) 0.141(12) Uiso 0.50 1 d P . .
C1S C 1.100(3) 1.576(3) 0.939(3) 0.099(13) Uiso 0.50 1 d PD . .
H1SA H 1.0931 1.5648 0.9944 0.119 Uiso 0.50 1 calc PR . .
H1SB H 1.0585 1.6128 0.9239 0.119 Uiso 0.50 1 calc PR . .
C2S C 1.078(2) 1.503(2) 0.882(2) 0.063(9) Uiso 0.50 1 d P . .
H2SA H 1.0347 1.5048 0.8289 0.076 Uiso 0.50 1 calc PR . .
H2SB H 1.0478 1.4531 0.9015 0.076 Uiso 0.50 1 calc PR . .
C3S C 1.160(3) 1.489(3) 0.862(3) 0.082(11) Uiso 0.50 1 d P . .
H3SA H 1.1686 1.4295 0.8699 0.099 Uiso 0.50 1 calc PR . .
H3SB H 1.1581 1.4854 0.8006 0.099 Uiso 0.50 1 calc PR . .
C4S C 1.223(3) 1.555(3) 0.914(3) 0.105(14) Uiso 0.50 1 d PD . .
H4SA H 1.2680 1.5728 0.8822 0.126 Uiso 0.50 1 calc PR . .
H4SB H 1.2550 1.5336 0.9608 0.126 Uiso 0.50 1 calc PR . .

loop_
_atom_site_aniso_label
_atom_site_aniso_U_11
_atom_site_aniso_U_22
_atom_site_aniso_U_33
_atom_site_aniso_U_23
_atom_site_aniso_U_13
_atom_site_aniso_U_12
Tl1 0.0247(3) 0.0409(3) 0.0411(3) 0.0142(2) 0.0109(2) 0.0106(2)
Au1 0.0284(3) 0.0296(3) 0.0304(3) 0.0090(2) 0.0090(2) 0.0079(2)
Au2 0.0285(3) 0.0318(3) 0.0308(3) 0.0097(2) 0.0096(2) 0.0055(2)
Au3 0.0377(3) 0.0359(3) 0.0309(3) 0.0128(2) 0.0088(2) 0.0038(2)
Au4 0.0257(3) 0.0312(3) 0.0320(3) 0.0110(2) 0.0055(2) 0.0047(2)
Au5 0.0288(3) 0.0285(3) 0.0322(3) 0.0103(2) 0.0098(2) 0.0062(2)
Au6 0.0299(3) 0.0356(3) 0.0308(3) 0.0123(2) 0.0045(2) 0.0055(2)
N1 0.051(7) 0.031(6) 0.033(6) 0.017(5) 0.001(5) 0.013(6)
N2 0.030(6) 0.040(7) 0.028(6) 0.003(5) 0.010(5) 0.002(5)
N3 0.042(7) 0.037(7) 0.043(7) 0.023(6) 0.020(5) 0.020(6)
N4 0.055(8) 0.059(8) 0.037(7) 0.024(6) 0.014(6) 0.018(7)
N5 0.050(7) 0.023(6) 0.025(6) 0.005(5) 0.007(5) 0.007(5)
N6 0.032(6) 0.031(6) 0.025(6) 0.001(5) 0.001(5) -0.009(5)
N7 0.034(7) 0.036(7) 0.038(6) 0.002(5) -0.009(5) 0.001(5)
N8 0.042(7) 0.052(8) 0.023(6) 0.015(5) 0.000(5) 0.004(6)
N9 0.037(6) 0.027(6) 0.039(6) 0.020(5) 0.000(5) -0.001(5)
N10 0.029(6) 0.027(6) 0.031(6) 0.000(5) 0.000(5) 0.002(5)
N11 0.039(6) 0.030(6) 0.035(6) 0.012(5) 0.004(5) 0.011(5)
N12 0.022(5) 0.021(5) 0.044(6) 0.010(5) 0.014(5) 0.002(4)
C1 0.023(7) 0.042(8) 0.028(7) 0.012(6) 0.005(5) 0.010(6)
C2 0.035(8) 0.049(9) 0.038(8) 0.018(7) 0.000(6) 0.012(7)
C3 0.062(10) 0.061(10) 0.035(8) 0.029(8) 0.030(7) 0.026(9)
C4 0.048(9) 0.041(8) 0.025(7) 0.009(6) 0.018(6) 0.014(7)
C5 0.039(8) 0.035(8) 0.060(10) 0.010(7) 0.031(8) -0.001(7)
C6 0.069(11) 0.027(8) 0.061(10) 0.020(8) 0.024(9) 0.007(8)
C7 0.024(7) 0.043(8) 0.031(7) 0.009(6) 0.006(6) 0.014(6)
C8 0.059(10) 0.040(9) 0.040(8) 0.008(7) 0.009(8) -0.011(8)
C9 0.064(11) 0.053(11) 0.040(9) -0.010(8) 0.008(8) 0.004(9)
C10 0.036(8) 0.051(9) 0.036(8) 0.027(7) 0.018(6) 0.014(7)
C11 0.043(9) 0.053(10) 0.037(8) 0.011(7) -0.004(7) -0.003(7)
C12 0.052(10) 0.040(9) 0.046(9) -0.007(7) -0.002(8) 0.003(8)
C13 0.025(7) 0.017(6) 0.042(8) 0.009(6) 0.003(6) 0.000(5)
C14 0.044(9) 0.047(9) 0.046(9) 0.029(8) 0.002(7) 0.001(7)
C15 0.031(8) 0.047(9) 0.050(9) 0.022(8) 0.007(7) 0.000(7)
C16 0.029(7) 0.042(8) 0.029(7) 0.016(6) 0.006(6) 0.017(6)
C17 0.058(10) 0.033(8) 0.027(7) 0.009(6) 0.013(7) 0.007(7)
C18 0.043(9) 0.058(10) 0.037(8) 0.032(7) 0.013(7) 0.018(7)
C20 0.049(9) 0.051(10) 0.041(8) 0.008(7) 0.020(7) -0.002(8)
C21 0.056(10) 0.034(8) 0.043(8) 0.014(7) 0.016(8) 0.002(7)
C22 0.055(10) 0.058(10) 0.038(8) 0.010(7) 0.012(8) 0.020(8)
C23 0.056(11) 0.075(12) 0.091(13) 0.045(11) 0.041(10) 0.034(10)
C24 0.118(18) 0.049(11) 0.067(12) 0.012(10) 0.046(13) 0.038(12)
C25 0.089(15) 0.059(12) 0.067(12) -0.003(10) 0.021(11) 0.014(11)
C26 0.065(11) 0.052(10) 0.044(9) 0.000(8) 0.011(8) 0.010(9)
C30 0.071(12) 0.045(9) 0.054(10) 0.031(8) -0.004(9) 0.004(8)
C31 0.068(12) 0.050(10) 0.031(8) 0.007(7) 0.012(8) -0.001(8)
C32 0.131(19) 0.105(16) 0.075(13) 0.060(12) 0.065(14) 0.059(15)
C33 0.25(4) 0.103(18) 0.103(18) 0.071(16) 0.10(2) 0.09(2)
C34 0.16(3) 0.14(2) 0.12(2) 0.066(19) 0.08(2) 0.07(2)
C35 0.14(2) 0.20(3) 0.103(18) 0.09(2) 0.060(18) 0.11(2)
C36 0.091(16) 0.27(3) 0.098(17) 0.12(2) 0.066(14) 0.11(2)
C40 0.046(9) 0.031(8) 0.053(9) 0.014(7) 0.017(7) 0.008(7)
C41 0.035(8) 0.037(8) 0.036(7) 0.010(6) 0.006(6) 0.013(6)
C42 0.038(9) 0.044(9) 0.075(11) 0.029(8) 0.011(8) 0.013(7)
C43 0.056(11) 0.067(12) 0.117(15) 0.061(12) 0.031(11) 0.018(10)
C44 0.046(10) 0.069(12) 0.078(12) 0.031(10) 0.024(9) 0.023(9)
C45 0.037(9) 0.049(9) 0.079(11) 0.027(9) 0.025(8) 0.019(8)
C46 0.038(9) 0.028(8) 0.060(9) 0.003(7) 0.006(7) -0.009(7)
C50 0.063(11) 0.062(11) 0.034(8) 0.011(7) 0.019(8) 0.017(9)
C51 0.063(11) 0.073(12) 0.025(8) 0.018(8) 0.005(7) 0.023(10)
C52 0.071(13) 0.052(11) 0.050(10) -0.003(8) -0.007(9) 0.008(9)
C53 0.070(12) 0.102(16) 0.033(9) 0.010(9) -0.005(8) 0.034(12)
C54 0.109(17) 0.083(15) 0.052(11) 0.026(10) 0.029(11) 0.060(14)
C55 0.102(17) 0.060(12) 0.074(13) 0.028(10) 0.038(12) 0.019(12)
C56 0.057(10) 0.070(12) 0.038(8) 0.025(8) 0.017(8) 0.002(9)
C60 0.043(9) 0.039(8) 0.059(9) 0.017(7) 0.020(8) 0.015(7)
C61 0.047(9) 0.020(7) 0.042(8) 0.015(6) 0.015(7) 0.006(6)
C62 0.078(12) 0.039(9) 0.035(8) 0.010(7) 0.021(8) 0.013(8)
C63 0.044(10) 0.051(10) 0.046(9) 0.008(8) -0.011(8) -0.020(8)
C64 0.037(9) 0.067(12) 0.052(10) 0.015(9) 0.005(8) -0.008(8)
C65 0.041(9) 0.053(10) 0.082(12) 0.013(9) 0.026(9) 0.014(8)
C66 0.044(9) 0.034(8) 0.056(9) -0.003(7) 0.003(8) 0.002(7)
C70 0.029(8) 0.045(9) 0.056(9) 0.019(7) 0.014(7) 0.005(7)
C71 0.038(8) 0.037(8) 0.046(8) 0.019(7) 0.010(7) 0.013(7)
C72 0.053(10) 0.045(9) 0.050(9) 0.027(7) 0.015(8) 0.015(8)
C73 0.053(11) 0.059(11) 0.087(13) 0.026(10) 0.034(10) 0.015(9)
C74 0.060(12) 0.066(12) 0.090(13) 0.036(11) 0.021(10) 0.035(10)
C75 0.097(16) 0.068(13) 0.119(17) 0.068(13) 0.026(14) 0.040(12)
C76 0.051(10) 0.052(10) 0.097(13) 0.043(10) 0.032(9) 0.023(8)
P1 0.061(3) 0.051(3) 0.081(3) 0.004(3) -0.006(3) 0.008(2)
F1 0.51(4) 0.116(13) 0.152(15) -0.016(11) -0.21(2) 0.056(19)
F2 0.158(15) 0.132(13) 0.28(2) -0.026(13) 0.167(16) -0.010(11)
F3 0.088(9) 0.061(7) 0.185(13) 0.003(8) 0.024(9) -0.010(6)
F4 0.168(13) 0.056(7) 0.131(10) 0.005(7) -0.015(9) 0.027(8)
F5 0.084(12) 0.169(17) 0.39(3) -0.049(19) 0.057(17) -0.008(11)
F6 0.25(2) 0.218(18) 0.120(12) 0.094(13) 0.023(13) 0.094(16)

loop_
_atom_type_symbol
_atom_type_description
_atom_type_scat_dispersion_real
_atom_type_scat_dispersion_imag
_atom_type_scat_source
C C 0.0033 0.0016 'International Tables Vol C Tables 4.2.6.8 and 6.1.1.4'
H H 0.0000 0.0000 'International Tables Vol C Tables 4.2.6.8 and 6.1.1.4'
N N 0.0061 0.0033 'International Tables Vol C Tables 4.2.6.8 and 6.1.1.4'
F F 0.0171 0.0103 'International Tables Vol C Tables 4.2.6.8 and 6.1.1.4'
P P 0.1023 0.0942 'International Tables Vol C Tables 4.2.6.8 and 6.1.1.4'
Au Au -2.0133 8.8022 'International Tables Vol C Tables 4.2.6.8 and 6.1.1.4'
Tl Tl -2.8358 9.6688 'International Tables Vol C Tables 4.2.6.8 and 6.1.1.4'
O O 0.0106 0.0060 'International Tables Vol C Tables 4.2.6.8 and 6.1.1.4'

loop_
_geom_angle_atom_site_label_1
_geom_angle_atom_site_label_2
_geom_angle_atom_site_label_3
_geom_angle
_geom_angle_site_symmetry_1
_geom_angle_site_symmetry_3
_geom_angle_publ_flag
Au6 Tl1 Au1 149.82(2) . . ?
Au6 Tl1 Au4 73.247(17) . . ?
Au1 Tl1 Au4 99.58(2) . . ?
Au6 Tl1 Au5 71.875(17) . . ?
Au1 Tl1 Au5 134.57(2) . . ?
Au4 Tl1 Au5 70.893(17) . . ?
Au6 Tl1 Au2 121.92(2) . . ?
Au1 Tl1 Au2 72.332(17) . . ?
Au4 Tl1 Au2 161.76(2) . . ?
Au5 Tl1 Au2 102.72(2) . . ?
Au6 Tl1 Au3 87.844(19) . . ?
Au1 Tl1 Au3 71.624(17) . . ?
Au4 Tl1 Au3 123.74(2) . . ?
Au5 Tl1 Au3 150.93(2) . . ?
Au2 Tl1 Au3 70.119(17) . . ?
C7 Au1 N1 172.0(4) . . ?
C7 Au1 Tl1 88.9(3) . . ?
N1 Au1 Tl1 83.3(3) . . ?
C7 Au1 Au2 102.8(3) . 2_676 ?
N1 Au1 Au2 83.4(3) . 2_676 ?
Tl1 Au1 Au2 149.99(2) . 2_676 ?
C1 Au2 N3 173.7(5) . . ?
C1 Au2 Tl1 82.7(3) . . ?
N3 Au2 Tl1 91.1(3) . . ?
C1 Au2 Au1 77.1(3) . 2_676 ?
N3 Au2 Au1 107.0(3) . 2_676 ?
Tl1 Au2 Au1 136.97(2) . 2_676 ?
C4 Au3 N5 176.4(4) . . ?
C4 Au3 Tl1 90.3(4) . . ?
N5 Au3 Tl1 86.6(3) . . ?
C16 Au4 N7 171.5(5) . . ?
C16 Au4 Tl1 84.4(4) . . ?
N7 Au4 Tl1 87.3(3) . . ?
C16 Au4 Au5 100.7(4) . 2_776 ?
N7 Au4 Au5 86.0(3) . 2_776 ?
Tl1 Au4 Au5 153.68(2) . 2_776 ?
C13 Au5 N11 175.3(5) . . ?
C13 Au5 Tl1 90.5(4) . . ?
N11 Au5 Tl1 84.8(3) . . ?
C13 Au5 Au4 100.0(3) . 2_776 ?
N11 Au5 Au4 82.5(3) . 2_776 ?
Tl1 Au5 Au4 124.89(2) . 2_776 ?
C10 Au6 N9 173.8(4) . . ?
C10 Au6 Tl1 87.8(3) . . ?
N9 Au6 Tl1 89.0(3) . . ?
C1 N1 C2 107.6(11) . . ?
C1 N1 Au1 121.6(8) . . ?
C2 N1 Au1 130.5(9) . . ?
C1 N2 C3 107.4(11) . . ?
C1 N2 C20 126.7(11) . . ?
C3 N2 C20 125.8(11) . . ?
C4 N3 C5 108.2(10) . . ?
C4 N3 Au2 119.9(8) . . ?
C5 N3 Au2 131.6(9) . . ?
C4 N4 C6 112.1(11) . . ?
C4 N4 C30 124.0(12) . . ?
C6 N4 C30 123.6(12) . . ?
C7 N5 C8 107.0(11) . . ?
C7 N5 Au3 123.0(8) . . ?
C8 N5 Au3 130.0(9) . . ?
C7 N6 C9 107.8(11) . . ?
C7 N6 C40 127.1(10) . . ?
C9 N6 C40 124.9(12) . . ?
C10 N7 C11 108.7(11) . . ?
C10 N7 Au4 123.4(9) . . ?
C11 N7 Au4 127.9(10) . . ?
C10 N8 C12 107.7(11) . . ?
C10 N8 C50 125.0(12) . . ?
C12 N8 C50 126.8(12) . . ?
C14 N9 C13 107.3(10) . . ?
C14 N9 Au6 132.1(9) . . ?
C13 N9 Au6 120.4(8) . . ?
C13 N10 C15 111.0(10) . . ?
C13 N10 C60 123.0(11) . . ?
C15 N10 C60 125.9(11) . . ?
C16 N11 C17 107.0(10) . . ?
C16 N11 Au5 122.3(8) . . ?
C17 N11 Au5 130.7(8) . . ?
C16 N12 C18 109.2(10) . . ?
C16 N12 C70 128.1(11) . . ?
C18 N12 C70 122.6(10) . . ?
N1 C1 N2 108.8(10) . . ?
N1 C1 Au2 124.4(9) . . ?
N2 C1 Au2 126.7(9) . . ?
C3 C2 N1 109.6(12) . . ?
C2 C3 N2 106.6(11) . . ?
N4 C4 N3 105.6(11) . . ?
N4 C4 Au3 130.8(9) . . ?
N3 C4 Au3 123.6(9) . . ?
C6 C5 N3 109.2(12) . . ?
C5 C6 N4 104.9(12) . . ?
N6 C7 N5 109.8(10) . . ?
N6 C7 Au1 128.4(9) . . ?
N5 C7 Au1 121.8(9) . . ?
N5 C8 C9 109.8(12) . . ?
C8 C9 N6 105.5(12) . . ?
N7 C10 N8 108.6(12) . . ?
N7 C10 Au6 123.7(9) . . ?
N8 C10 Au6 127.5(9) . . ?
C12 C11 N7 107.9(13) . . ?
C11 C12 N8 107.1(12) . . ?
N10 C13 N9 106.1(10) . . ?
N10 C13 Au5 129.7(9) . . ?
N9 C13 Au5 123.5(8) . . ?
C15 C14 N9 110.7(12) . . ?
C14 C15 N10 104.6(12) . . ?
N12 C16 N11 108.5(10) . . ?
N12 C16 Au4 129.5(9) . . ?
N11 C16 Au4 121.8(9) . . ?
C18 C17 N11 108.0(11) . . ?
C17 C18 N12 107.2(11) . . ?
N2 C20 C21 113.7(11) . . ?
C26 C21 C22 118.8(14) . . ?
C26 C21 C20 118.8(14) . . ?
C22 C21 C20 122.3(13) . . ?
C23 C22 C21 120.1(14) . . ?
C22 C23 C24 120.4(16) . . ?
C25 C24 C23 119.6(17) . . ?
C24 C25 C26 119.1(17) . . ?
C21 C26 C25 121.7(16) . . ?
N4 C30 C31 111.3(13) . . ?
C36 C31 C32 119.4(18) . . ?
C36 C31 C30 122.1(15) . . ?
C32 C31 C30 118.4(16) . . ?
C33 C32 C31 118(2) . . ?
C32 C33 C34 123(2) . . ?
C35 C34 C33 116(2) . . ?
C36 C35 C34 123(2) . . ?
C35 C36 C31 121(2) . . ?
N6 C40 C41 114.1(11) . . ?
C42 C41 C46 119.2(13) . . ?
C42 C41 C40 120.4(12) . . ?
C46 C41 C40 120.2(12) . . ?
C41 C42 C43 121.9(14) . . ?
C44 C43 C42 119.9(15) . . ?
C43 C44 C45 119.3(15) . . ?
C46 C45 C44 120.8(14) . . ?
C45 C46 C41 118.8(13) . . ?
N8 C50 C51 111.7(12) . . ?
C52 C51 C56 118.3(15) . . ?
C52 C51 C50 124.4(15) . . ?
C56 C51 C50 117.3(14) . . ?
C51 C52 C53 123.2(16) . . ?
C52 C53 C54 117.8(17) . . ?
C55 C54 C53 119.4(16) . . ?
C54 C55 C56 121.6(17) . . ?
C55 C56 C51 119.6(16) . . ?
N10 C60 C61 110.6(11) . . ?
C66 C61 C62 119.1(14) . . ?
C66 C61 C60 122.1(12) . . ?
C62 C61 C60 118.6(13) . . ?
C63 C62 C61 120.5(15) . . ?
C64 C63 C62 119.1(14) . . ?
C65 C64 C63 121.4(15) . . ?
C64 C65 C66 118.0(15) . . ?
C61 C66 C65 121.8(14) . . ?
N12 C70 C71 112.4(10) . . ?
C72 C71 C76 117.8(13) . . ?
C72 C71 C70 123.0(12) . . ?
C76 C71 C70 119.2(13) . . ?
C71 C72 C73 123.4(14) . . ?
C74 C73 C72 119.8(16) . . ?
C73 C74 C75 119.2(16) . . ?
C74 C75 C76 120.9(16) . . ?
C71 C76 C75 118.8(15) . . ?
F6 P1 F1 176.7(18) . . ?
F6 P1 F2 87.7(12) . . ?
F1 P1 F2 95.5(16) . . ?
F6 P1 F4 89.0(9) . . ?
F1 P1 F4 91.4(8) . . ?
F2 P1 F4 92.5(9) . . ?
F6 P1 F5 80.7(12) . . ?
F1 P1 F5 96.0(16) . . ?
F2 P1 F5 168.2(14) . . ?
F4 P1 F5 89.6(9) . . ?
F6 P1 F3 92.4(9) . . ?
F1 P1 F3 87.2(8) . . ?
F2 P1 F3 87.5(8) . . ?
F4 P1 F3 178.6(8) . . ?
F5 P1 F3 90.5(9) . . ?
C4S O1S C1S 93(3) . . ?
C2S C1S O1S 113(4) . . ?
C2S C1S C4S 75(3) . . ?
O1S C1S C4S 40.3(18) . . ?
C2S C1S C3S 41(2) . . ?
O1S C1S C3S 73(2) . . ?
C4S C1S C3S 34.1(15) . . ?
C1S C2S C3S 106(4) . . ?
C4S C3S C2S 106(4) . . ?
C4S C3S C1S 73(3) . . ?
C2S C3S C1S 32.9(19) . . ?
C3S C4S O1S 117(4) . . ?
C3S C4S C1S 73(3) . . ?
O1S C4S C1S 47(2) . . ?

loop_
_geom_bond_atom_site_label_1
_geom_bond_atom_site_label_2
_geom_bond_distance
_geom_bond_site_symmetry_2
_geom_bond_publ_flag
Tl1 Au6 2.9711(7) . ?
Tl1 Au1 2.9905(7) . ?
Tl1 Au4 3.0184(7) . ?
Tl1 Au5 3.0240(7) . ?
Tl1 Au2 3.0433(7) . ?
Tl1 Au3 3.0448(7) . ?
Au1 C7 2.031(12) . ?
Au1 N1 2.061(10) . ?
Au1 Au2 3.1089(7) 2_676 ?
Au2 C1 1.999(12) . ?
Au2 N3 2.047(9) . ?
Au2 Au1 3.1089(7) 2_676 ?
Au3 C4 1.967(13) . ?
Au3 N5 2.041(10) . ?
Au4 C16 2.014(11) . ?
Au4 N7 2.071(10) . ?
Au4 Au5 3.0658(7) 2_776 ?
Au5 C13 1.986(11) . ?
Au5 N11 2.033(10) . ?
Au5 Au4 3.0658(7) 2_776 ?
Au6 C10 2.007(14) . ?
Au6 N9 2.052(10) . ?
N1 C1 1.349(15) . ?
N1 C2 1.386(16) . ?
N2 C1 1.370(14) . ?
N2 C3 1.414(16) . ?
N2 C20 1.447(16) . ?
N3 C4 1.379(15) . ?
N3 C5 1.396(16) . ?
N4 C4 1.360(16) . ?
N4 C6 1.383(17) . ?
N4 C30 1.476(17) . ?
N5 C7 1.349(15) . ?
N5 C8 1.360(16) . ?
N6 C7 1.342(15) . ?
N6 C9 1.401(16) . ?
N6 C40 1.450(15) . ?
N7 C10 1.313(15) . ?
N7 C11 1.382(16) . ?
N8 C10 1.357(16) . ?
N8 C12 1.383(17) . ?
N8 C50 1.479(17) . ?
N9 C14 1.365(15) . ?
N9 C13 1.374(15) . ?
N10 C13 1.366(14) . ?
N10 C15 1.371(16) . ?
N10 C60 1.471(16) . ?
N11 C16 1.353(15) . ?
N11 C17 1.433(15) . ?
N12 C16 1.353(14) . ?
N12 C18 1.397(15) . ?
N12 C70 1.464(15) . ?
C2 C3 1.342(18) . ?
C5 C6 1.366(19) . ?
C8 C9 1.37(2) . ?
C11 C12 1.336(19) . ?
C14 C15 1.361(19) . ?
C17 C18 1.340(17) . ?
C20 C21 1.491(19) . ?
C21 C26 1.382(19) . ?
C21 C22 1.40(2) . ?
C22 C23 1.37(2) . ?
C23 C24 1.43(2) . ?
C24 C25 1.36(2) . ?
C25 C26 1.41(2) . ?
C30 C31 1.52(2) . ?
C31 C36 1.34(2) . ?
C31 C32 1.38(2) . ?
C32 C33 1.35(3) . ?
C33 C34 1.39(3) . ?
C34 C35 1.33(3) . ?
C35 C36 1.32(3) . ?
C40 C41 1.518(19) . ?
C41 C42 1.362(18) . ?
C41 C46 1.414(18) . ?
C42 C43 1.40(2) . ?
C43 C44 1.37(2) . ?
C44 C45 1.40(2) . ?
C45 C46 1.400(19) . ?
C50 C51 1.510(19) . ?
C51 C52 1.36(2) . ?
C51 C56 1.42(2) . ?
C52 C53 1.39(2) . ?
C53 C54 1.43(2) . ?
C54 C55 1.36(2) . ?
C55 C56 1.39(2) . ?
C60 C61 1.532(18) . ?
C61 C66 1.311(19) . ?
C61 C62 1.412(17) . ?
C62 C63 1.38(2) . ?
C63 C64 1.37(2) . ?
C64 C65 1.36(2) . ?
C65 C66 1.430(19) . ?
C70 C71 1.503(17) . ?
C71 C72 1.361(19) . ?
C71 C76 1.399(19) . ?
C72 C73 1.385(19) . ?
C73 C74 1.35(2) . ?
C74 C75 1.39(2) . ?
C75 C76 1.42(2) . ?
P1 F6 1.444(13) . ?
P1 F1 1.455(14) . ?
P1 F2 1.485(14) . ?
P1 F4 1.538(11) . ?
P1 F5 1.57(2) . ?
P1 F3 1.594(11) . ?
O1S C4S 1.33(4) . ?
O1S C1S 1.50(5) . ?
C1S C2S 1.16(4) . ?
C1S C4S 2.05(4) . ?
C1S C3S 2.05(6) . ?
C2S C3S 1.39(4) . ?
C3S C4S 1.20(5) . ?

loop_
_geom_torsion_atom_site_label_1
_geom_torsion_atom_site_label_2
_geom_torsion_atom_site_label_3
_geom_torsion_atom_site_label_4
_geom_torsion
_geom_torsion_site_symmetry_1
_geom_torsion_site_symmetry_2
_geom_torsion_site_symmetry_3
_geom_torsion_site_symmetry_4
_geom_torsion_publ_flag
Au6 Tl1 Au1 C7 1.1(4) . . . . ?
Au4 Tl1 Au1 C7 -71.9(4) . . . . ?
Au5 Tl1 Au1 C7 -144.5(4) . . . . ?
Au2 Tl1 Au1 C7 124.9(4) . . . . ?
Au3 Tl1 Au1 C7 50.6(4) . . . . ?
Au6 Tl1 Au1 N1 -177.2(3) . . . . ?
Au4 Tl1 Au1 N1 109.7(3) . . . . ?
Au5 Tl1 Au1 N1 37.2(3) . . . . ?
Au2 Tl1 Au1 N1 -53.5(3) . . . . ?
Au3 Tl1 Au1 N1 -127.8(3) . . . . ?
Au6 Tl1 Au1 Au2 -113.01(5) . . . 2_676 ?
Au4 Tl1 Au1 Au2 173.93(4) . . . 2_676 ?
Au5 Tl1 Au1 Au2 101.37(5) . . . 2_676 ?
Au2 Tl1 Au1 Au2 10.76(5) . . . 2_676 ?
Au3 Tl1 Au1 Au2 -63.56(4) . . . 2_676 ?
Au6 Tl1 Au2 C1 -155.3(4) . . . . ?
Au1 Tl1 Au2 C1 54.2(4) . . . . ?
Au4 Tl1 Au2 C1 -11.6(4) . . . . ?
Au5 Tl1 Au2 C1 -78.9(4) . . . . ?
Au3 Tl1 Au2 C1 130.5(4) . . . . ?
Au6 Tl1 Au2 N3 25.9(3) . . . . ?
Au1 Tl1 Au2 N3 -124.6(3) . . . . ?
Au4 Tl1 Au2 N3 169.6(3) . . . . ?
Au5 Tl1 Au2 N3 102.3(3) . . . . ?
Au3 Tl1 Au2 N3 -48.3(3) . . . . ?
Au6 Tl1 Au2 Au1 142.64(3) . . . 2_676 ?
Au1 Tl1 Au2 Au1 -7.87(3) . . . 2_676 ?
Au4 Tl1 Au2 Au1 -73.74(8) . . . 2_676 ?
Au5 Tl1 Au2 Au1 -140.96(3) . . . 2_676 ?
Au3 Tl1 Au2 Au1 68.44(3) . . . 2_676 ?
Au6 Tl1 Au3 C4 -75.1(4) . . . . ?
Au1 Tl1 Au3 C4 127.4(4) . . . . ?
Au4 Tl1 Au3 C4 -143.2(4) . . . . ?
Au5 Tl1 Au3 C4 -30.2(4) . . . . ?
Au2 Tl1 Au3 C4 50.1(4) . . . . ?
Au6 Tl1 Au3 N5 106.6(3) . . . . ?
Au1 Tl1 Au3 N5 -50.9(3) . . . . ?
Au4 Tl1 Au3 N5 38.5(3) . . . . ?
Au5 Tl1 Au3 N5 151.5(3) . . . . ?
Au2 Tl1 Au3 N5 -128.2(3) . . . . ?
Au6 Tl1 Au4 C16 130.7(3) . . . . ?
Au1 Tl1 Au4 C16 -79.4(3) . . . . ?
Au5 Tl1 Au4 C16 54.6(3) . . . . ?
Au2 Tl1 Au4 C16 -17.5(3) . . . . ?
Au3 Tl1 Au4 C16 -153.6(3) . . . . ?
Au6 Tl1 Au4 N7 -47.5(3) . . . . ?
Au1 Tl1 Au4 N7 102.4(3) . . . . ?
Au5 Tl1 Au4 N7 -123.6(3) . . . . ?
Au2 Tl1 Au4 N7 164.2(3) . . . . ?
Au3 Tl1 Au4 N7 28.1(3) . . . . ?
Au6 Tl1 Au4 Au5 27.82(5) . . . 2_776 ?
Au1 Tl1 Au4 Au5 177.67(4) . . . 2_776 ?
Au5 Tl1 Au4 Au5 -48.32(5) . . . 2_776 ?
Au2 Tl1 Au4 Au5 -120.46(7) . . . 2_776 ?
Au3 Tl1 Au4 Au5 103.44(5) . . . 2_776 ?
Au6 Tl1 Au5 C13 48.4(3) . . . . ?
Au1 Tl1 Au5 C13 -149.0(3) . . . . ?
Au4 Tl1 Au5 C13 126.4(3) . . . . ?
Au2 Tl1 Au5 C13 -71.4(3) . . . . ?
Au3 Tl1 Au5 C13 0.5(3) . . . . ?
Au6 Tl1 Au5 N11 -131.3(3) . . . . ?
Au1 Tl1 Au5 N11 31.3(3) . . . . ?
Au4 Tl1 Au5 N11 -53.3(3) . . . . ?
Au2 Tl1 Au5 N11 108.9(3) . . . . ?
Au3 Tl1 Au5 N11 -179.2(3) . . . . ?
Au6 Tl1 Au5 Au4 -54.21(3) . . . 2_776 ?
Au1 Tl1 Au5 Au4 108.41(3) . . . 2_776 ?
Au4 Tl1 Au5 Au4 23.81(3) . . . 2_776 ?
Au2 Tl1 Au5 Au4 -173.97(2) . . . 2_776 ?
Au3 Tl1 Au5 Au4 -102.12(5) . . . 2_776 ?
Au1 Tl1 Au6 C10 -30.2(4) . . . . ?
Au4 Tl1 Au6 C10 49.9(4) . . . . ?
Au5 Tl1 Au6 C10 124.8(4) . . . . ?
Au2 Tl1 Au6 C10 -141.3(4) . . . . ?
Au3 Tl1 Au6 C10 -76.4(4) . . . . ?
Au1 Tl1 Au6 N9 155.2(3) . . . . ?
Au4 Tl1 Au6 N9 -124.7(3) . . . . ?
Au5 Tl1 Au6 N9 -49.9(3) . . . . ?
Au2 Tl1 Au6 N9 44.1(3) . . . . ?
Au3 Tl1 Au6 N9 109.0(3) . . . . ?
C7 Au1 N1 C1 39(4) . . . . ?
Tl1 Au1 N1 C1 51.1(10) . . . . ?
Au2 Au1 N1 C1 -101.9(10) 2_676 . . . ?
C7 Au1 N1 C2 -134(3) . . . . ?
Tl1 Au1 N1 C2 -122.4(12) . . . . ?
Au2 Au1 N1 C2 84.6(11) 2_676 . . . ?
C1 Au2 N3 C4 32(5) . . . . ?
Tl1 Au2 N3 C4 43.2(9) . . . . ?
Au1 Au2 N3 C4 -97.2(9) 2_676 . . . ?
C1 Au2 N3 C5 -141(4) . . . . ?
Tl1 Au2 N3 C5 -129.7(11) . . . . ?
Au1 Au2 N3 C5 89.9(11) 2_676 . . . ?
C4 Au3 N5 C7 22(8) . . . . ?
Tl1 Au3 N5 C7 50.0(10) . . . . ?
C4 Au3 N5 C8 -159(7) . . . . ?
Tl1 Au3 N5 C8 -131.1(13) . . . . ?
C16 Au4 N7 C10 30(4) . . . . ?
Tl1 Au4 N7 C10 41.8(10) . . . . ?
Au5 Au4 N7 C10 -112.8(11) 2_776 . . . ?
C16 Au4 N7 C11 -149(3) . . . . ?
Tl1 Au4 N7 C11 -136.8(12) . . . . ?
Au5 Au4 N7 C11 68.7(11) 2_776 . . . ?
C10 Au6 N9 C14 167(4) . . . . ?
Tl1 Au6 N9 C14 -133.7(12) . . . . ?
C10 Au6 N9 C13 -7(5) . . . . ?
Tl1 Au6 N9 C13 52.4(9) . . . . ?
C13 Au5 N11 C16 45(6) . . . . ?
Tl1 Au5 N11 C16 48.6(9) . . . . ?
Au4 Au5 N11 C16 -77.6(9) 2_776 . . . ?
C13 Au5 N11 C17 -132(5) . . . . ?
Tl1 Au5 N11 C17 -128.6(11) . . . . ?
Au4 Au5 N11 C17 105.2(11) 2_776 . . . ?
C2 N1 C1 N2 -1.6(14) . . . . ?
Au1 N1 C1 N2 -176.4(8) . . . . ?
C2 N1 C1 Au2 175.6(9) . . . . ?
Au1 N1 C1 Au2 0.8(15) . . . . ?
C3 N2 C1 N1 0.3(14) . . . . ?
C20 N2 C1 N1 -176.9(12) . . . . ?
C3 N2 C1 Au2 -176.8(9) . . . . ?
C20 N2 C1 Au2 6.1(18) . . . . ?
N3 Au2 C1 N1 -40(5) . . . . ?
Tl1 Au2 C1 N1 -50.9(10) . . . . ?
Au1 Au2 C1 N1 90.8(10) 2_676 . . . ?
N3 Au2 C1 N2 137(4) . . . . ?
Tl1 Au2 C1 N2 125.7(11) . . . . ?
Au1 Au2 C1 N2 -92.6(10) 2_676 . . . ?
C1 N1 C2 C3 2.3(15) . . . . ?
Au1 N1 C2 C3 176.5(10) . . . . ?
N1 C2 C3 N2 -2.1(15) . . . . ?
C1 N2 C3 C2 1.1(15) . . . . ?
C20 N2 C3 C2 178.4(12) . . . . ?
C6 N4 C4 N3 1.0(16) . . . . ?
C30 N4 C4 N3 -172.6(13) . . . . ?
C6 N4 C4 Au3 178.5(11) . . . . ?
C30 N4 C4 Au3 5(2) . . . . ?
C5 N3 C4 N4 -2.2(14) . . . . ?
Au2 N3 C4 N4 -176.6(8) . . . . ?
C5 N3 C4 Au3 180.0(9) . . . . ?
Au2 N3 C4 Au3 5.6(14) . . . . ?
N5 Au3 C4 N4 160(7) . . . . ?
Tl1 Au3 C4 N4 132.1(13) . . . . ?
N5 Au3 C4 N3 -22(9) . . . . ?
Tl1 Au3 C4 N3 -50.7(11) . . . . ?
C4 N3 C5 C6 2.8(16) . . . . ?
Au2 N3 C5 C6 176.3(10) . . . . ?
N3 C5 C6 N4 -2.1(16) . . . . ?
C4 N4 C6 C5 0.7(17) . . . . ?
C30 N4 C6 C5 174.3(13) . . . . ?
C9 N6 C7 N5 2.3(15) . . . . ?
C40 N6 C7 N5 177.8(12) . . . . ?
C9 N6 C7 Au1 -177.9(10) . . . . ?
C40 N6 C7 Au1 -2.5(19) . . . . ?
C8 N5 C7 N6 -3.1(15) . . . . ?
Au3 N5 C7 N6 176.0(8) . . . . ?
C8 N5 C7 Au1 177.2(10) . . . . ?
Au3 N5 C7 Au1 -3.7(14) . . . . ?
N1 Au1 C7 N6 146(3) . . . . ?
Tl1 Au1 C7 N6 134.2(11) . . . . ?
Au2 Au1 C7 N6 -73.7(11) 2_676 . . . ?
N1 Au1 C7 N5 -34(4) . . . . ?
Tl1 Au1 C7 N5 -46.1(10) . . . . ?
Au2 Au1 C7 N5 106.0(10) 2_676 . . . ?
C7 N5 C8 C9 2.7(17) . . . . ?
Au3 N5 C8 C9 -176.4(10) . . . . ?
N5 C8 C9 N6 -1.2(18) . . . . ?
C7 N6 C9 C8 -0.7(17) . . . . ?
C40 N6 C9 C8 -176.3(13) . . . . ?
C11 N7 C10 N8 0.7(16) . . . . ?
Au4 N7 C10 N8 -178.1(8) . . . . ?
C11 N7 C10 Au6 -174.9(9) . . . . ?
Au4 N7 C10 Au6 6.3(16) . . . . ?
C12 N8 C10 N7 0.6(16) . . . . ?
C50 N8 C10 N7 173.4(12) . . . . ?
C12 N8 C10 Au6 175.9(10) . . . . ?
C50 N8 C10 Au6 -11(2) . . . . ?
N9 Au6 C10 N7 8(5) . . . . ?
Tl1 Au6 C10 N7 -51.1(11) . . . . ?
N9 Au6 C10 N8 -167(4) . . . . ?
Tl1 Au6 C10 N8 134.1(12) . . . . ?
C10 N7 C11 C12 -1.8(17) . . . . ?
Au4 N7 C11 C12 176.9(10) . . . . ?
N7 C11 C12 N8 2.1(17) . . . . ?
C10 N8 C12 C11 -1.7(17) . . . . ?
C50 N8 C12 C11 -174.4(14) . . . . ?
C15 N10 C13 N9 -5.0(14) . . . . ?
C60 N10 C13 N9 172.6(11) . . . . ?
C15 N10 C13 Au5 -175.6(9) . . . . ?
C60 N10 C13 Au5 1.9(18) . . . . ?
C14 N9 C13 N10 5.0(14) . . . . ?
Au6 N9 C13 N10 -179.7(7) . . . . ?
C14 N9 C13 Au5 176.4(9) . . . . ?
Au6 N9 C13 Au5 -8.4(14) . . . . ?
N11 Au5 C13 N10 133(5) . . . . ?
Tl1 Au5 C13 N10 129.2(11) . . . . ?
Au4 Au5 C13 N10 -105.2(11) 2_776 . . . ?
N11 Au5 C13 N9 -37(6) . . . . ?
Tl1 Au5 C13 N9 -40.0(10) . . . . ?
Au4 Au5 C13 N9 85.6(10) 2_776 . . . ?
C13 N9 C14 C15 -3.4(16) . . . . ?
Au6 N9 C14 C15 -177.9(9) . . . . ?
N9 C14 C15 N10 0.4(16) . . . . ?
C13 N10 C15 C14 2.9(15) . . . . ?
C60 N10 C15 C14 -174.6(12) . . . . ?
C18 N12 C16 N11 2.5(14) . . . . ?
C70 N12 C16 N11 179.6(11) . . . . ?
C18 N12 C16 Au4 178.3(9) . . . . ?
C70 N12 C16 Au4 -4.6(18) . . . . ?
C17 N11 C16 N12 -2.4(14) . . . . ?
Au5 N11 C16 N12 179.8(8) . . . . ?
C17 N11 C16 Au4 -178.6(9) . . . . ?
Au5 N11 C16 Au4 3.6(14) . . . . ?
N7 Au4 C16 N12 143(3) . . . . ?
Tl1 Au4 C16 N12 131.2(11) . . . . ?
Au5 Au4 C16 N12 -74.9(11) 2_776 . . . ?
N7 Au4 C16 N11 -41(4) . . . . ?
Tl1 Au4 C16 N11 -53.5(10) . . . . ?
Au5 Au4 C16 N11 100.4(10) 2_776 . . . ?
C16 N11 C17 C18 1.5(15) . . . . ?
Au5 N11 C17 C18 179.0(9) . . . . ?
N11 C17 C18 N12 0.0(15) . . . . ?
C16 N12 C18 C17 -1.5(15) . . . . ?
C70 N12 C18 C17 -178.8(11) . . . . ?
C1 N2 C20 C21 -124.6(14) . . . . ?
C3 N2 C20 C21 58.7(18) . . . . ?
N2 C20 C21 C26 -139.8(13) . . . . ?
N2 C20 C21 C22 41.5(19) . . . . ?
C26 C21 C22 C23 2(2) . . . . ?
C20 C21 C22 C23 -179.4(14) . . . . ?
C21 C22 C23 C24 -1(2) . . . . ?
C22 C23 C24 C25 -4(3) . . . . ?
C23 C24 C25 C26 7(3) . . . . ?
C22 C21 C26 C25 1(2) . . . . ?
C20 C21 C26 C25 -177.5(15) . . . . ?
C24 C25 C26 C21 -6(3) . . . . ?
C4 N4 C30 C31 99.5(16) . . . . ?
C6 N4 C30 C31 -73.3(18) . . . . ?
N4 C30 C31 C36 -49(2) . . . . ?
N4 C30 C31 C32 135.4(16) . . . . ?
C36 C31 C32 C33 1(3) . . . . ?
C30 C31 C32 C33 177(2) . . . . ?
C31 C32 C33 C34 -1(4) . . . . ?
C32 C33 C34 C35 -1(4) . . . . ?
C33 C34 C35 C36 3(5) . . . . ?
C34 C35 C36 C31 -3(5) . . . . ?
C32 C31 C36 C35 1(4) . . . . ?
C30 C31 C36 C35 -175(2) . . . . ?
C7 N6 C40 C41 -104.0(15) . . . . ?
C9 N6 C40 C41 70.8(17) . . . . ?
N6 C40 C41 C42 -157.7(12) . . . . ?
N6 C40 C41 C46 27.1(18) . . . . ?
C46 C41 C42 C43 2(2) . . . . ?
C40 C41 C42 C43 -173.7(15) . . . . ?
C41 C42 C43 C44 -1(3) . . . . ?
C42 C43 C44 C45 -2(3) . . . . ?
C43 C44 C45 C46 5(2) . . . . ?
C44 C45 C46 C41 -5(2) . . . . ?
C42 C41 C46 C45 1(2) . . . . ?
C40 C41 C46 C45 176.6(13) . . . . ?
C10 N8 C50 C51 81.8(17) . . . . ?
C12 N8 C50 C51 -106.8(16) . . . . ?
N8 C50 C51 C52 68.8(18) . . . . ?
N8 C50 C51 C56 -113.8(14) . . . . ?
C56 C51 C52 C53 2(2) . . . . ?
C50 C51 C52 C53 179.6(14) . . . . ?
C51 C52 C53 C54 -1(2) . . . . ?
C52 C53 C54 C55 -1(2) . . . . ?
C53 C54 C55 C56 3(3) . . . . ?
C54 C55 C56 C51 -3(2) . . . . ?
C52 C51 C56 C55 0(2) . . . . ?
C50 C51 C56 C55 -177.7(14) . . . . ?
C13 N10 C60 C61 -110.0(13) . . . . ?
C15 N10 C60 C61 67.2(16) . . . . ?
N10 C60 C61 C66 25.4(18) . . . . ?
N10 C60 C61 C62 -160.2(11) . . . . ?
C66 C61 C62 C63 -2(2) . . . . ?
C60 C61 C62 C63 -176.7(13) . . . . ?
C61 C62 C63 C64 3(2) . . . . ?
C62 C63 C64 C65 -4(2) . . . . ?
C63 C64 C65 C66 3(2) . . . . ?
C62 C61 C66 C65 2(2) . . . . ?
C60 C61 C66 C65 176.2(13) . . . . ?
C64 C65 C66 C61 -2(2) . . . . ?
C16 N12 C70 C71 -113.4(14) . . . . ?
C18 N12 C70 C71 63.4(16) . . . . ?
N12 C70 C71 C72 63.2(18) . . . . ?
N12 C70 C71 C76 -117.6(14) . . . . ?
C76 C71 C72 C73 2(2) . . . . ?
C70 C71 C72 C73 -178.3(14) . . . . ?
C71 C72 C73 C74 -3(3) . . . . ?
C72 C73 C74 C75 4(3) . . . . ?
C73 C74 C75 C76 -4(3) . . . . ?
C72 C71 C76 C75 -3(2) . . . . ?
C70 C71 C76 C75 177.8(14) . . . . ?
C74 C75 C76 C71 4(3) . . . . ?
C4S O1S C1S C2S -20(5) . . . . ?
C4S O1S C1S C3S -12(3) . . . . ?
O1S C1S C2S C3S 12(5) . . . . ?
C4S C1S C2S C3S -1(3) . . . . ?
C1S C2S C3S C4S 2(5) . . . . ?
C2S C1S C3S C4S -178(5) . . . . ?
O1S C1S C3S C4S 14(3) . . . . ?
O1S C1S C3S C2S -169(5) . . . . ?
C4S C1S C3S C2S 178(5) . . . . ?
C2S C3S C4S O1S -18(6) . . . . ?
C1S C3S C4S O1S -17(4) . . . . ?
C2S C3S C4S C1S -1(3) . . . . ?
C1S O1S C4S C3S 22(5) . . . . ?
C2S C1S C4S C3S 2(4) . . . . ?
O1S C1S C4S C3S -159(5) . . . . ?
C2S C1S C4S O1S 161(5) . . . . ?
C3S C1S C4S O1S 159(5) . . . . ?
